data_7040962
loop_
_publ_author_name
'Almenara, N.'
'Ibarlucea, L.'
'Mendicute-Fierro, C'
'Seco, J. M.'
'Rodr\'iguez-Di\'eguez, A'
'Garralda, M. A.'
'Huertos, M. A.'

_publ_section_title
;
 A pentacoordinated norbornenyl-acyl-rhodium(iii) complex as a likely
 intermediate in the catalytic hydroacylation of norbornadiene.
;
_journal_issue 46
_journal_name_full 'Dalton transactions (Cambridge, England : 2003)'
_journal_page_first 18502
_journal_page_last 18509
_journal_paper_doi 10.1039/c6dt03778j
_journal_volume 45
_journal_year 2016
_chemical_formula_sum 'C48 H34 Cl5 F6 N O P2 Rh'
_chemical_formula_weight 1096.86
_chemical_name_systematic
;
 ?
;
_space_group_crystal_system orthorhombic
_space_group_IT_number 36
_space_group_name_Hall 'C 2c -2'
_space_group_name_H-M_alt 'C m c 21'
_symmetry_space_group_name_Hall 'C 2c -2'
_symmetry_space_group_name_H-M 'C m c 21'
_atom_sites_solution_hydrogens geom
_audit_creation_method SHELXL-2014
_audit_update_record
;
2016-09-21 deposited with the CCDC.
2016-10-18 downloaded from the CCDC.
;
_cell_angle_alpha 90
_cell_angle_beta 90
_cell_angle_gamma 90
_cell_formula_units_Z 4
_cell_length_a 48.335(4)
_cell_length_b 10.4309(8)
_cell_length_c 15.6534(11)
_cell_measurement_reflns_used 16973
_cell_measurement_temperature 100(2)
_cell_measurement_theta_max 28.80
_cell_measurement_theta_min 2.14
_cell_volume 7892.1(10)
_computing_cell_refinement 'Bruker Apex II'
_computing_data_collection 'Bruker ApexII'
_computing_data_reduction 'Bruker Apex II'
_computing_molecular_graphics 'ORTEP3 (Farrugia, 1997)'
_computing_structure_refinement 'SHELXL-2014 (Sheldrick, 2014)'
_computing_structure_solution 'SHELXL-2014 (Sheldrick, 2014)'
_diffrn_ambient_temperature 100(2)
_diffrn_measured_fraction_theta_full 0.802
_diffrn_measured_fraction_theta_max 0.995
_diffrn_measurement_device_type 'Bruker D8 Venture'
_diffrn_measurement_method 'Phi and Omega Scans'
_diffrn_radiation_type MoK\a
_diffrn_radiation_wavelength 0.71069
_diffrn_reflns_av_R_equivalents 0.1540
_diffrn_reflns_av_unetI/netI 0.0892
_diffrn_reflns_Laue_measured_fraction_full 0.802
_diffrn_reflns_Laue_measured_fraction_max 0.995
_diffrn_reflns_limit_h_max 53
_diffrn_reflns_limit_h_min -53
_diffrn_reflns_limit_k_max 11
_diffrn_reflns_limit_k_min -11
_diffrn_reflns_limit_l_max 16
_diffrn_reflns_limit_l_min -17
_diffrn_reflns_number 49832
_diffrn_reflns_point_group_measured_fraction_full 0.787
_diffrn_reflns_point_group_measured_fraction_max 0.981
_diffrn_reflns_theta_full 25.240
_diffrn_reflns_theta_max 23.345
_diffrn_reflns_theta_min 2.384
_diffrn_source 'fine-focus sealed tube'
_exptl_absorpt_coefficient_mu 0.463
_exptl_absorpt_correction_T_max 0.75
_exptl_absorpt_correction_T_min 0.58
_exptl_absorpt_correction_type multi-scan
_exptl_absorpt_process_details 'Bruker SADABS (Bruker, 1999)'
_exptl_crystal_colour yellow
_exptl_crystal_density_diffrn 0.923
_exptl_crystal_description block
_exptl_crystal_F_000 2204
_exptl_crystal_size_max 0.10
_exptl_crystal_size_mid 0.08
_exptl_crystal_size_min 0.06
_platon_squeeze_details
;
;
_refine_diff_density_max 1.655
_refine_diff_density_min -4.627
_refine_diff_density_rms 0.206
_refine_ls_abs_structure_details
;
 Flack x determined using 2010 quotients [(I+)-(I-)]/[(I+)+(I-)]
 (Parsons, Flack and Wagner, Acta Cryst. B69 (2013) 249-259).
;
_refine_ls_abs_structure_Flack 0.55(3)
_refine_ls_extinction_method none
_refine_ls_goodness_of_fit_ref 1.055
_refine_ls_hydrogen_treatment constr
_refine_ls_matrix_type full
_refine_ls_number_parameters 254
_refine_ls_number_reflns 5705
_refine_ls_number_restraints 1
_refine_ls_restrained_S_all 1.055
_refine_ls_R_factor_all 0.1028
_refine_ls_R_factor_gt 0.0932
_refine_ls_shift/su_max 0.000
_refine_ls_shift/su_mean 0.000
_refine_ls_structure_factor_coef Fsqd
_refine_ls_weighting_details 'w=1/[\s^2^(Fo^2^)+(0.1761P)^2^+12.8207P] where P=(Fo^2^+2Fc^2^)/3'
_refine_ls_weighting_scheme calc
_refine_ls_wR_factor_gt 0.2331
_refine_ls_wR_factor_ref 0.2420
_reflns_Friedel_coverage 0.885
_reflns_Friedel_fraction_full 0.772
_reflns_Friedel_fraction_max 0.964
_reflns_number_gt 5056
_reflns_number_total 5705
_reflns_threshold_expression 'I > 2\s(I)'
_cod_data_source_file c6dt03778j2.cif
_cod_data_source_block Compound3
_cod_depositor_comments 'Adding full bibliography for 7040960--7040962.cif.'
_cod_database_code 7040962
_shelx_space_group_comment
;
The symmetry employed for this shelxl refinement is uniquely defined
by the following loop, which should always be used as a source of
symmetry information in preference to the above space-group names.
They are only intended as comments.
;
_shelxl_version_number 2014-3

loop_
_space_group_symop_operation_xyz
'x, y, z'
'-x, -y, z+1/2'
'-x, y, z'
'x, -y, z+1/2'
'x+1/2, y+1/2, z'
'-x+1/2, -y+1/2, z+1/2'
'-x+1/2, y+1/2, z'
'x+1/2, -y+1/2, z+1/2'

loop_
_atom_site_label
_atom_site_type_symbol
_atom_site_fract_x
_atom_site_fract_y
_atom_site_fract_z
_atom_site_U_iso_or_equiv
_atom_site_adp_type
_atom_site_occupancy
_atom_site_site_symmetry_order
_atom_site_calc_flag
_atom_site_refinement_flags_posn
_atom_site_refinement_flags_adp
_atom_site_refinement_flags_occupancy
Rh1 Rh 0.5000 0.10692(10) 0.20384(6) 0.0149(4) Uani 1 2 d S T P
Cl1 Cl 0.5000 -0.0822(4) 0.3015(3) 0.0338(12) Uani 1 2 d S T P
C1 C 0.5000 0.2805(17) 0.1538(12) 0.024(4) Uiso 1 2 d S . P
C2 C 0.5000 0.3820(19) 0.220(3) 0.055(9) Uani 1 2 d S T P
C3 C 0.5000 0.506(2) 0.1881(18) 0.055(7) Uiso 1 2 d S . P
H3 H 0.5000 0.5337 0.1316 0.066 Uiso 1 2 calc R U P
C4 C 0.5000 0.597(3) 0.281(4) 0.15(2) Uani 1 2 d S T P
H4 H 0.5000 0.6849 0.2722 0.181 Uiso 1 2 calc R U P
C5 C 0.5000 0.561(4) 0.363(3) 0.100(12) Uiso 1 2 d S . P
H5 H 0.5000 0.6220 0.4059 0.120 Uiso 1 2 calc R U P
C6 C 0.5000 0.442(4) 0.381(3) 0.095(11) Uiso 1 2 d S . P
C7 C 0.5000 0.3449(18) 0.2995(13) 0.021(4) Uiso 1 2 d S . P
C8 C 0.5000 0.369(4) 0.464(3) 0.091(11) Uiso 1 2 d S . P
H8 H 0.5000 0.4174 0.5137 0.109 Uiso 1 2 calc R U P
C9 C 0.5000 0.267(3) 0.4701(19) 0.059(7) Uiso 1 2 d S . P
H9 H 0.5000 0.2347 0.5254 0.071 Uiso 1 2 calc R U P
C10 C 0.5000 0.174(3) 0.4009(19) 0.055(7) Uani 1 2 d S T P
H10 H 0.5000 0.0859 0.4119 0.066 Uiso 1 2 calc R U P
C11 C 0.4373(2) 0.1676(12) 0.0906(9) 0.021(3) Uani 1 1 d . . .
C12 C 0.4128(3) 0.2276(15) 0.0901(9) 0.034(4) Uani 1 1 d . . .
H12 H 0.4029 0.2370 0.1407 0.041 Uiso 1 1 calc R U .
C13 C 0.4022(3) 0.276(2) 0.0147(12) 0.060(5) Uani 1 1 d . . .
H13 H 0.3847 0.3128 0.0135 0.072 Uiso 1 1 calc R U .
C14 C 0.4170(3) 0.2680(17) -0.0550(11) 0.044(4) Uani 1 1 d . . .
C15 C 0.4430(3) 0.2078(14) -0.0609(11) 0.044(4) Uani 1 1 d . . .
H15 H 0.4528 0.2012 -0.1118 0.053 Uiso 1 1 calc R U .
C16 C 0.4524(3) 0.1600(12) 0.0146(10) 0.029(3) Uani 1 1 d . . .
H16 H 0.4696 0.1206 0.0158 0.035 Uiso 1 1 calc R U .
C17 C 0.4369(3) -0.0598(14) 0.1842(8) 0.030(4) Uani 1 1 d . . .
C18 C 0.4526(3) -0.1674(15) 0.1631(11) 0.043(4) Uani 1 1 d . . .
H18 H 0.4716 -0.1595 0.1543 0.052 Uiso 1 1 calc R U .
C19 C 0.4400(4) -0.2862(15) 0.1553(12) 0.049(4) Uani 1 1 d . . .
H19 H 0.4505 -0.3577 0.1410 0.059 Uiso 1 1 calc R U .
C20 C 0.4134(4) -0.2979(18) 0.1680(10) 0.048(5) Uani 1 1 d . . .
C21 C 0.3965(4) -0.1996(19) 0.1877(18) 0.075(7) Uani 1 1 d . . .
H21 H 0.3777 -0.2112 0.1970 0.090 Uiso 1 1 calc R U .
C22 C 0.4090(3) -0.0788(15) 0.1932(19) 0.065(6) Uani 1 1 d . . .
H22 H 0.3979 -0.0080 0.2035 0.078 Uiso 1 1 calc R U .
C23 C 0.4354(3) 0.1742(14) 0.2744(10) 0.033(4) Uiso 1 1 d . . .
C24 C 0.4285(4) 0.108(2) 0.3472(11) 0.070(7) Uani 1 1 d . . .
H24 H 0.4296 0.0191 0.3492 0.084 Uiso 1 1 calc R U .
C25 C 0.4192(4) 0.181(3) 0.4215(11) 0.077(7) Uani 1 1 d . . .
H25 H 0.4151 0.1412 0.4730 0.092 Uiso 1 1 calc R U .
C26 C 0.4164(4) 0.323(2) 0.4116(13) 0.054(5) Uani 1 1 d . . .
C27 C 0.4220(4) 0.380(2) 0.3423(13) 0.065(6) Uani 1 1 d . . .
H27 H 0.4194 0.4684 0.3395 0.078 Uiso 1 1 calc R U .
C28 C 0.4321(4) 0.316(2) 0.2699(12) 0.063(6) Uani 1 1 d . . .
H28 H 0.4367 0.3613 0.2205 0.076 Uiso 1 1 calc R U .
N1 N 0.5000 0.2193(15) 0.3200(10) 0.029(4) Uani 1 2 d S T P
O1 O 0.5000 0.3114(14) 0.0730(10) 0.038(4) Uiso 1 2 d S . P
F1 F 0.4066(2) 0.3160(13) -0.1314(7) 0.075(4) Uani 1 1 d . . .
F2 F 0.4016(2) -0.4166(10) 0.1654(7) 0.068(3) Uani 1 1 d . . .
F3 F 0.4070(4) 0.378(2) 0.4847(9) 0.151(9) Uani 1 1 d . . .
P1 P 0.45236(6) 0.0974(3) 0.18773(18) 0.0176(9) Uani 1 1 d . . .

loop_
_atom_site_aniso_label
_atom_site_aniso_U_11
_atom_site_aniso_U_22
_atom_site_aniso_U_33
_atom_site_aniso_U_23
_atom_site_aniso_U_13
_atom_site_aniso_U_12
Rh1 0.0141(6) 0.0116(6) 0.0189(8) -0.0059(7) 0.000 0.000
Cl1 0.048(3) 0.018(2) 0.035(3) 0.010(2) 0.000 0.000
C2 0.048(12) 0.020(10) 0.10(3) 0.015(13) 0.000 0.000
C4 0.30(8) 0.016(16) 0.14(5) -0.024(19) 0.000 0.000
C10 0.029(14) 0.062(18) 0.07(2) -0.001(14) 0.000 0.000
C11 0.010(7) 0.020(7) 0.032(8) -0.003(6) -0.006(6) -0.002(5)
C12 0.019(8) 0.057(10) 0.027(8) -0.003(7) -0.002(6) 0.007(7)
C13 0.033(9) 0.096(15) 0.052(12) -0.008(11) -0.008(9) 0.021(9)
C14 0.032(10) 0.057(11) 0.042(10) -0.004(8) -0.014(8) -0.003(8)
C15 0.043(10) 0.032(9) 0.058(11) 0.007(8) -0.009(8) 0.007(7)
C16 0.029(7) 0.014(7) 0.044(10) -0.006(6) -0.001(7) 0.010(5)
C17 0.025(7) 0.039(8) 0.026(10) 0.008(6) -0.003(5) -0.005(6)
C18 0.033(9) 0.034(9) 0.062(11) -0.013(7) 0.003(7) -0.007(7)
C19 0.055(11) 0.031(9) 0.061(11) -0.018(8) -0.004(8) -0.011(8)
C20 0.050(11) 0.067(12) 0.027(8) 0.012(8) -0.009(7) -0.037(10)
C21 0.038(9) 0.064(12) 0.12(2) 0.014(13) 0.013(12) -0.005(9)
C22 0.015(7) 0.040(9) 0.14(2) 0.010(14) -0.008(12) 0.000(6)
C24 0.061(13) 0.116(19) 0.032(10) 0.014(10) 0.007(9) 0.062(12)
C25 0.071(15) 0.14(2) 0.018(9) -0.014(12) -0.009(8) 0.044(15)
C26 0.038(11) 0.076(15) 0.048(13) -0.027(11) -0.002(9) 0.020(10)
C27 0.061(12) 0.089(15) 0.044(13) -0.042(11) 0.005(9) 0.018(10)
C28 0.043(10) 0.089(15) 0.058(12) -0.038(11) 0.009(8) -0.007(10)
N1 0.039(10) 0.028(9) 0.020(9) -0.015(7) 0.000 0.000
F1 0.074(8) 0.107(10) 0.045(6) 0.026(7) -0.021(5) 0.028(7)
F2 0.084(8) 0.058(6) 0.061(7) 0.009(5) 0.001(5) -0.042(6)
F3 0.141(14) 0.26(2) 0.050(9) -0.059(10) -0.009(8) 0.125(14)
P1 0.0167(15) 0.0216(17) 0.014(3) -0.0044(14) 0.0017(12) 0.0023(11)

loop_
_atom_type_symbol
_atom_type_description
_atom_type_scat_dispersion_real
_atom_type_scat_dispersion_imag
_atom_type_scat_source
C C 0.0033 0.0016 'International Tables Vol C Tables 4.2.6.8 and 6.1.1.4'
H H 0.0000 0.0000 'International Tables Vol C Tables 4.2.6.8 and 6.1.1.4'
N N 0.0061 0.0033 'International Tables Vol C Tables 4.2.6.8 and 6.1.1.4'
O O 0.0106 0.0060 'International Tables Vol C Tables 4.2.6.8 and 6.1.1.4'
F F 0.0171 0.0103 'International Tables Vol C Tables 4.2.6.8 and 6.1.1.4'
P P 0.1023 0.0942 'International Tables Vol C Tables 4.2.6.8 and 6.1.1.4'
Cl Cl 0.1484 0.1585 'International Tables Vol C Tables 4.2.6.8 and 6.1.1.4'
Rh Rh -1.1178 0.9187 'International Tables Vol C Tables 4.2.6.8 and 6.1.1.4'

loop_
_geom_angle_atom_site_label_1
_geom_angle_atom_site_label_2
_geom_angle_atom_site_label_3
_geom_angle
_geom_angle_site_symmetry_1
_geom_angle_site_symmetry_3
C1 Rh1 N1 80.6(7) . .
C1 Rh1 P1 89.79(10) . .
N1 Rh1 P1 96.58(7) . .
C1 Rh1 P1 89.79(10) . 3_655
N1 Rh1 P1 96.58(8) . 3_655
P1 Rh1 P1 166.57(15) . 3_655
C1 Rh1 Cl1 165.6(6) . .
N1 Rh1 Cl1 85.0(5) . .
P1 Rh1 Cl1 91.87(8) . .
P1 Rh1 Cl1 91.87(8) 3_655 .
O1 C1 C2 119.9(19) . .
O1 C1 Rh1 127.7(14) . .
C2 C1 Rh1 112.4(16) . .
C7 C2 C3 128(3) . .
C7 C2 C1 117.0(18) . .
C3 C2 C1 115(3) . .
C2 C3 C4 102(3) . .
C5 C4 C3 131(3) . .
C6 C5 C4 119(5) . .
C5 C6 C8 133(5) . .
C5 C6 C7 116(4) . .
C8 C6 C7 111(3) . .
C2 C7 N1 120.9(19) . .
C2 C7 C6 124(2) . .
N1 C7 C6 115(2) . .
C9 C8 C6 126(5) . .
C8 C9 C10 127(4) . .
N1 C10 C9 117(3) . .
C12 C11 C16 118.9(13) . .
C12 C11 P1 122.9(11) . .
C16 C11 P1 118.2(9) . .
C11 C12 C13 120.2(14) . .
C14 C13 C12 119.2(15) . .
C13 C14 F1 119.7(16) . .
C13 C14 C15 124.9(16) . .
F1 C14 C15 115.3(15) . .
C16 C15 C14 113.9(16) . .
C15 C16 C11 122.9(13) . .
C22 C17 C18 116.3(14) . .
C22 C17 P1 122.5(12) . .
C18 C17 P1 120.8(11) . .
C19 C18 C17 120.0(15) . .
C20 C19 C18 120.3(17) . .
C19 C20 C21 124.1(16) . .
C19 C20 F2 119.5(18) . .
C21 C20 F2 116.3(15) . .
C20 C21 C22 115.9(15) . .
C17 C22 C21 123.4(16) . .
C24 C23 C28 120.8(15) . .
C24 C23 P1 121.3(12) . .
C28 C23 P1 117.4(12) . .
C23 C24 C25 118(2) . .
C24 C25 C26 117.6(19) . .
C27 C26 F3 126(2) . .
C27 C26 C25 122.5(17) . .
F3 C26 C25 111(2) . .
C26 C27 C28 123(2) . .
C27 C28 C23 118.0(19) . .
C7 N1 C10 124.4(19) . .
C7 N1 Rh1 109.1(13) . .
C10 N1 Rh1 126.5(17) . .
C23 P1 C17 104.0(7) . .
C23 P1 C11 105.6(7) . .
C17 P1 C11 99.9(6) . .
C23 P1 Rh1 110.8(5) . .
C17 P1 Rh1 117.0(5) . .
C11 P1 Rh1 117.9(4) . .

loop_
_geom_bond_atom_site_label_1
_geom_bond_atom_site_label_2
_geom_bond_distance
_geom_bond_site_symmetry_2
Rh1 C1 1.973(18) .
Rh1 N1 2.164(15) .
Rh1 P1 2.319(3) .
Rh1 P1 2.319(3) 3_655
Rh1 Cl1 2.495(5) .
C1 O1 1.31(2) .
C1 C2 1.48(4) .
C2 C7 1.31(4) .
C2 C3 1.38(3) .
C3 C4 1.73(5) .
C4 C5 1.33(6) .
C5 C6 1.27(5) .
C6 C8 1.51(6) .
C6 C7 1.62(5) .
C7 N1 1.35(3) .
C8 C9 1.07(4) .
C9 C10 1.46(4) .
C10 N1 1.35(3) .
C11 C12 1.337(19) .
C11 C16 1.40(2) .
C11 P1 1.838(13) .
C12 C13 1.38(2) .
C13 C14 1.31(3) .
C14 F1 1.39(2) .
C14 C15 1.41(2) .
C15 C16 1.36(2) .
C17 C22 1.37(2) .
C17 C18 1.40(2) .
C17 P1 1.803(15) .
C18 C19 1.39(2) .
C19 C20 1.30(2) .
C20 C21 1.35(3) .
C20 F2 1.364(19) .
C21 C22 1.40(2) .
C23 C24 1.37(2) .
C23 C28 1.49(3) .
C23 P1 1.776(15) .
C24 C25 1.46(3) .
C25 C26 1.49(3) .
C26 C27 1.27(3) .
C26 F3 1.36(2) .
C27 C28 1.40(2) .

loop_
_platon_squeeze_void_nr
_platon_squeeze_void_average_x
_platon_squeeze_void_average_y
_platon_squeeze_void_average_z
_platon_squeeze_void_volume
_platon_squeeze_void_count_electrons
_platon_squeeze_void_content
1 0.048 -0.025 0.042 14 2 ' '
2 0.048 0.024 0.542 15 2 ' '
3 0.250 -0.045 0.289 2122 81 ' '
4 0.750 -0.050 0.010 2122 81 ' '
5 0.952 -0.025 0.042 14 2 ' '
6 0.952 0.024 0.542 15 2 ' '
7 0.452 0.475 0.042 14 2 ' '
8 0.548 0.475 0.042 14 2 ' '
9 0.452 0.524 0.542 15 2 ' '
10 0.548 0.524 0.542 15 2 ' '
